data_1529567
loop_
_publ_author_name
'Armbruster, T.'

_publ_section_title
;
 Role of Na in the structure of low-cordierite: A single crystal X-ray
 study
;
_journal_name_full 'American Mineralogist'
_journal_page_first 746
_journal_page_last 757
_journal_volume 71
_journal_year 1986
_chemical_formula_sum 'Al4 Fe0.58 H1.7 Li0.36 Mg1.06 Na0.36 O18.85 Si5'
_chemical_name_systematic 'Na.36 (Mg1.06 Fe.58 Li.36) Al4 Si5 O18 (H2 O).85'
_space_group_IT_number 66
_symmetry_space_group_name_Hall '-C 2 2c'
_symmetry_space_group_name_H-M 'C c c m'
_cell_angle_alpha 90
_cell_angle_beta 90
_cell_angle_gamma 90
_cell_formula_units_Z 4
_cell_length_a 17.056
_cell_length_b 9.783
_cell_length_c 9.335
_cell_volume 1557.627
_citation_journal_id_ASTM AMMIAY
_cod_data_source_file Armbruster_AMMIAY_1986_1243.cif
_cod_data_source_block H1.7Al4Fe0.58Li0.36Mg1.06Na0.36O18.85Si5
_cod_original_formula_sum 'H1.7 Al4 Fe0.58 Li0.36 Mg1.06 Na0.36 O18.85 Si5'
_cod_database_code 1529567

loop_
_symmetry_equiv_pos_as_xyz
x,y,z
-x,-y,z
x,-y,-z+1/2
-x,y,-z+1/2
-x,-y,-z
x,y,-z
-x,y,z-1/2
x,-y,z-1/2
x+1/2,y+1/2,z
-x+1/2,-y+1/2,z
x+1/2,-y+1/2,-z+1/2
-x+1/2,y+1/2,-z+1/2
-x+1/2,-y+1/2,-z
x+1/2,y+1/2,-z
-x+1/2,y+1/2,z-1/2
x+1/2,-y+1/2,z-1/2

loop_
_atom_site_label
_atom_site_type_symbol
_atom_site_fract_x
_atom_site_fract_y
_atom_site_fract_z
_atom_site_occupancy
_atom_site_U_iso_or_equiv
Na1 Na+1 0 0 0 0.36 0.0
O1 O-2 0.24549 -0.10446 0.35842 1 0.0
O6 O-2 0.16287 -0.07747 0 1 0.0
Si2 Si+4 0.1914 0.07894 0 1 0.0
Fe1 Fe+2 0.3368 0 0.25 0.29 0.0
O2 O-2 0.0614 -0.4154 0.34868 1 0.0
Al1 Al+3 0.25 0.25 0.25018 1 0.0
Si3 Si+4 -0.13524 0.23542 0 1 0.0
Si1 Si+4 0 0.5 0.25 1 0.0
O7 O-2 0 0 0.25 0.85 0.0
O4 O-2 0.04256 -0.2425 0 1 0.0
O3 O-2 -0.17273 -0.30701 0.35842 1 0.0
Al2 Al+3 0.05052 0.30935 0 1 0.0
O5 O-2 0.11916 0.18157 0 1 0.0
Li1 Li+1 0.3368 0 0.25 0.18 0.0
Mg1 Mg+2 0.3368 0 0.25 0.53 0.0
